data_1552763
loop_
_publ_author_name
'\<Sebera, Jakub'
'Lindner, Marcin'
'Gasior, Jind\<rich'
'M\'esz\'aros, G\'abor'
'Fuhr, Olaf'
'Mayor, Marcel'
'Val\'a\<sek, Michal'
'Kolivo\<ska, Viliam'
'Hromadov\'a, Magdal\'ena'

_publ_section_title
;
 Tuning the contact conductance of anchoring groups in single molecule
 junctions by molecular design.
;
_journal_issue 27
_journal_name_full Nanoscale
_journal_page_first 12959
_journal_page_last 12964
_journal_paper_doi 10.1039/c9nr04071d
_journal_volume 11
_journal_year 2019
_chemical_formula_moiety 'C33 H28 O4 S4'
_chemical_formula_sum 'C33 H28 O4 S4'
_chemical_formula_weight 616.79
_space_group_crystal_system tetragonal
_space_group_IT_number 88
_space_group_name_Hall '-I 4ad'
_space_group_name_H-M_alt 'I 41/a :2'
_atom_sites_solution_hydrogens difmap
_atom_sites_solution_primary direct
_audit_creation_date 2016-05-02
_audit_creation_method
;
Olex2 1.2
(compiled 2016.02.19 svn.r3266 for OlexSys, GUI svn.r5155)
;
_audit_update_record
;
2019-02-11 deposited with the CCDC.	2019-06-14 downloaded from the CCDC.
;
_cell_angle_alpha 90
_cell_angle_beta 90
_cell_angle_gamma 90
_cell_formula_units_Z 4
_cell_length_a 20.2681(16)
_cell_length_b 20.2681(16)
_cell_length_c 7.1102(8)
_cell_measurement_reflns_used 13424
_cell_measurement_temperature 180.15
_cell_measurement_theta_max 26.11
_cell_measurement_theta_min 1.42
_cell_volume 2920.8(5)
_computing_molecular_graphics 'Olex2 (Dolomanov et al., 2009)'
_computing_publication_material 'Olex2 (Dolomanov et al., 2009)'
_computing_structure_refinement 'ShelXL (Sheldrick, 2015)'
_computing_structure_solution 'ShelXS (Sheldrick, 2008)'
_diffrn_ambient_temperature 180.15
_diffrn_detector 'image plate ( 34 cm diameter )'
_diffrn_detector_area_resol_mean 6.67
_diffrn_detector_type STOE
_diffrn_measured_fraction_theta_full 0.958
_diffrn_measured_fraction_theta_max 0.996
_diffrn_measurement_device '2-circle goniometer'
_diffrn_measurement_device_type 'STOE IPDS 2'
_diffrn_measurement_method 'rotation method'
_diffrn_radiation_collimation '0.5 mm diameter, monocapillary'
_diffrn_radiation_monochromator 'plane graphite'
_diffrn_radiation_polarisn_norm 0
_diffrn_radiation_probe x-ray
_diffrn_radiation_type MoK\a
_diffrn_radiation_wavelength 0.71073
_diffrn_reflns_av_R_equivalents 0.1318
_diffrn_reflns_av_unetI/netI 0.0401
_diffrn_reflns_Laue_measured_fraction_full 0.958
_diffrn_reflns_Laue_measured_fraction_max 0.996
_diffrn_reflns_limit_h_max 24
_diffrn_reflns_limit_h_min -24
_diffrn_reflns_limit_k_max 24
_diffrn_reflns_limit_k_min -24
_diffrn_reflns_limit_l_max 8
_diffrn_reflns_limit_l_min -8
_diffrn_reflns_number 13369
_diffrn_reflns_point_group_measured_fraction_full 0.958
_diffrn_reflns_point_group_measured_fraction_max 0.996
_diffrn_reflns_theta_full 26.000
_diffrn_reflns_theta_max 25.662
_diffrn_reflns_theta_min 2.010
_diffrn_source 'sealed X-ray tube, 12 x 0.4 mm fine focus'
_diffrn_source_current 40
_diffrn_source_power 2.000
_diffrn_source_target Mo
_diffrn_source_type 'sealed X-ray tube'
_diffrn_source_voltage 50
_exptl_absorpt_coefficient_mu 0.364
_exptl_absorpt_correction_T_max 0.9730
_exptl_absorpt_correction_T_min 0.9100
_exptl_absorpt_correction_type integration
_exptl_crystal_colour colourless
_exptl_crystal_colour_primary colourless
_exptl_crystal_density_diffrn 1.403
_exptl_crystal_description needle
_exptl_crystal_F_000 1288
_exptl_crystal_size_max 0.37
_exptl_crystal_size_mid 0.09
_exptl_crystal_size_min 0.08
_refine_diff_density_max 0.256
_refine_diff_density_min -0.155
_refine_diff_density_rms 0.041
_refine_ls_extinction_method none
_refine_ls_goodness_of_fit_ref 1.066
_refine_ls_hydrogen_treatment refall
_refine_ls_matrix_type full
_refine_ls_number_parameters 121
_refine_ls_number_reflns 1375
_refine_ls_number_restraints 0
_refine_ls_restrained_S_all 1.066
_refine_ls_R_factor_all 0.0375
_refine_ls_R_factor_gt 0.0294
_refine_ls_shift/su_max 0.001
_refine_ls_shift/su_mean 0.000
_refine_ls_structure_factor_coef Fsqd
_refine_ls_weighting_details 'w=1/[\s^2^(Fo^2^)+(0.0376P)^2^+1.1484P] where P=(Fo^2^+2Fc^2^)/3'
_refine_ls_weighting_scheme calc
_refine_ls_wR_factor_gt 0.0764
_refine_ls_wR_factor_ref 0.0796
_reflns_Friedel_coverage 0.000
_reflns_number_gt 1154
_reflns_number_total 1375
_reflns_threshold_expression 'I > 2\s(I)'
_cod_data_source_file c9nr04071d2.cif
_cod_data_source_block ml-285
_cod_original_cell_volume 2920.8(6)
_cod_original_sg_symbol_H-M 'I 41/a'
_cod_database_code 1552763
_shelxl_version_number 2014/6
_shelx_space_group_comment
;
The symmetry employed for this shelxl refinement is uniquely defined
by the following loop, which should always be used as a source of
symmetry information in preference to the above space-group names.
They are only intended as comments.
;
_olex2_refinement_description
;
;
_olex2_submission_special_instructions 'No special instructions were received'

loop_
_space_group_symop_operation_xyz
'x, y, z'
'-y+3/4, x+1/4, z+1/4'
'-x, -y+1/2, z'
'y+1/4, -x+1/4, z+1/4'
'x+1/2, y+1/2, z+1/2'
'-y+5/4, x+3/4, z+3/4'
'-x+1/2, -y+1, z+1/2'
'y+3/4, -x+3/4, z+3/4'
'-x, -y, -z'
'y-3/4, -x-1/4, -z-1/4'
'x, y-1/2, -z'
'-y-1/4, x-1/4, -z-1/4'
'-x+1/2, -y+1/2, -z+1/2'
'y-1/4, -x+1/4, -z+1/4'
'x+1/2, y, -z+1/2'
'-y+1/4, x+1/4, -z+1/4'

loop_
_atom_site_label
_atom_site_type_symbol
_atom_site_fract_x
_atom_site_fract_y
_atom_site_fract_z
_atom_site_U_iso_or_equiv
_atom_site_adp_type
_atom_site_occupancy
_atom_site_site_symmetry_order
_atom_site_calc_flag
_atom_site_refinement_flags_posn
_atom_site_refinement_flags_adp
_atom_site_refinement_flags_occupancy
S1 S 0.82473(2) 0.40405(2) 0.07864(7) 0.03512(16) Uani 1 1 d . . .
O1 O 0.77011(6) 0.28817(6) 0.0116(2) 0.0509(4) Uani 1 1 d . . .
C1 C 1.0000 0.2500 0.6250 0.0248(6) Uani 1 4 d S T P
C2 C 0.95200(7) 0.28760(7) 0.4934(2) 0.0238(3) Uani 1 1 d . . .
C3 C 0.97919(8) 0.32706(7) 0.3519(2) 0.0266(3) Uani 1 1 d . . .
H3 H 1.0253(9) 0.3308(8) 0.343(3) 0.033(4) Uiso 1 1 d . . .
C4 C 0.94012(8) 0.36079(7) 0.2255(2) 0.0270(3) Uani 1 1 d . . .
H4 H 0.9590(8) 0.3865(8) 0.130(3) 0.032(5) Uiso 1 1 d . . .
C5 C 0.87181(7) 0.35604(7) 0.2374(2) 0.0268(3) Uani 1 1 d . . .
C6 C 0.84359(7) 0.31722(7) 0.3764(2) 0.0277(3) Uani 1 1 d . . .
H6 H 0.7961(9) 0.3140(8) 0.389(3) 0.030(4) Uiso 1 1 d . . .
C7 C 0.88366(7) 0.28307(7) 0.5021(2) 0.0262(3) Uani 1 1 d . . .
H7 H 0.8644(8) 0.2570(8) 0.592(3) 0.027(4) Uiso 1 1 d . . .
C8 C 0.77127(8) 0.34528(9) -0.0294(3) 0.0367(4) Uani 1 1 d . . .
C9 C 0.72807(11) 0.37579(13) -0.1763(3) 0.0527(5) Uani 1 1 d . . .
H9A H 0.7372(13) 0.4234(14) -0.192(4) 0.086(9) Uiso 1 1 d . . .
H9B H 0.6832(14) 0.3722(12) -0.142(4) 0.078(8) Uiso 1 1 d . . .
H9C H 0.7371(15) 0.3530(16) -0.285(5) 0.105(11) Uiso 1 1 d . . .

loop_
_atom_site_aniso_label
_atom_site_aniso_U_11
_atom_site_aniso_U_22
_atom_site_aniso_U_33
_atom_site_aniso_U_23
_atom_site_aniso_U_13
_atom_site_aniso_U_12
S1 0.0353(2) 0.0334(2) 0.0367(3) 0.00859(18) -0.00731(18) 0.00140(15)
O1 0.0478(8) 0.0435(8) 0.0614(10) 0.0002(7) -0.0187(7) -0.0050(6)
C1 0.0257(8) 0.0257(8) 0.0230(15) 0.000 0.000 0.000
C2 0.0281(7) 0.0248(7) 0.0185(7) -0.0022(6) -0.0011(6) 0.0008(5)
C3 0.0251(7) 0.0319(8) 0.0229(8) -0.0010(6) 0.0005(6) -0.0012(6)
C4 0.0318(8) 0.0279(7) 0.0212(7) 0.0003(6) 0.0013(6) -0.0026(6)
C5 0.0308(8) 0.0258(7) 0.0238(8) -0.0005(6) -0.0037(6) 0.0016(6)
C6 0.0248(7) 0.0297(8) 0.0285(8) -0.0015(6) -0.0004(6) -0.0003(6)
C7 0.0288(8) 0.0263(7) 0.0235(8) 0.0008(6) 0.0015(6) -0.0022(6)
C8 0.0280(8) 0.0487(10) 0.0333(9) 0.0007(8) -0.0040(7) 0.0019(7)
C9 0.0426(11) 0.0713(15) 0.0440(13) 0.0081(11) -0.0151(10) 0.0034(10)

loop_
_atom_type_symbol
_atom_type_description
_atom_type_scat_dispersion_real
_atom_type_scat_dispersion_imag
_atom_type_scat_source
C C 0.0033 0.0016 'International Tables Vol C Tables 4.2.6.8 and 6.1.1.4'
H H 0.0000 0.0000 'International Tables Vol C Tables 4.2.6.8 and 6.1.1.4'
O O 0.0106 0.0060 'International Tables Vol C Tables 4.2.6.8 and 6.1.1.4'
S S 0.1246 0.1234 'International Tables Vol C Tables 4.2.6.8 and 6.1.1.4'

loop_
_exptl_crystal_face_index_h
_exptl_crystal_face_index_k
_exptl_crystal_face_index_l
_exptl_crystal_face_perp_dist
0 1 0 0.0770
0 -1 0 0.0120
1 0 0 0.0590
-1 0 0 0.0220
1 0 1 0.1600
-1 0 -1 0.2150

loop_
_geom_angle_atom_site_label_1
_geom_angle_atom_site_label_2
_geom_angle_atom_site_label_3
_geom_angle
_geom_angle_site_symmetry_1
_geom_angle_site_symmetry_3
C5 S1 C8 103.60(8) . .
C2 C1 C2 111.38(5) 14_666 3_755
C2 C1 C2 105.72(10) 14_666 16_646
C2 C1 C2 105.72(10) 3_755 .
C2 C1 C2 111.38(5) 14_666 .
C2 C1 C2 111.38(5) 16_646 3_755
C2 C1 C2 111.38(5) 16_646 .
C3 C2 C1 117.91(11) . .
C7 C2 C1 124.48(12) . .
C7 C2 C3 117.57(14) . .
C2 C3 H3 119.2(12) . .
C4 C3 C2 121.74(14) . .
C4 C3 H3 119.0(12) . .
C3 C4 H4 120.9(10) . .
C3 C4 C5 119.83(15) . .
C5 C4 H4 119.2(10) . .
C4 C5 S1 117.38(12) . .
C6 C5 S1 122.97(11) . .
C6 C5 C4 119.58(14) . .
C5 C6 H6 121.0(11) . .
C5 C6 C7 119.94(14) . .
C7 C6 H6 119.1(11) . .
C2 C7 C6 121.33(14) . .
C2 C7 H7 119.6(10) . .
C6 C7 H7 119.0(10) . .
O1 C8 S1 123.65(14) . .
O1 C8 C9 124.02(18) . .
C9 C8 S1 112.33(15) . .
C8 C9 H9A 111.7(17) . .
C8 C9 H9B 110.6(18) . .
C8 C9 H9C 105(2) . .
H9A C9 H9B 107(2) . .
H9A C9 H9C 111(3) . .
H9B C9 H9C 112(3) . .

loop_
_geom_bond_atom_site_label_1
_geom_bond_atom_site_label_2
_geom_bond_distance
_geom_bond_site_symmetry_2
S1 C5 1.7698(16) .
S1 C8 1.7843(18) .
O1 C8 1.194(2) .
C1 C2 1.5501(14) 14_666
C1 C2 1.5502(14) .
C1 C2 1.5501(14) 3_755
C1 C2 1.5501(14) 16_646
C2 C3 1.398(2) .
C2 C7 1.390(2) .
C3 H3 0.941(18) .
C3 C4 1.379(2) .
C4 H4 0.938(19) .
C4 C5 1.390(2) .
C5 C6 1.387(2) .
C6 H6 0.969(17) .
C6 C7 1.392(2) .
C7 H7 0.917(18) .
C8 C9 1.497(3) .
C9 H9A 0.99(3) .
C9 H9B 0.94(3) .
C9 H9C 0.92(4) .

loop_
_geom_torsion_atom_site_label_1
_geom_torsion_atom_site_label_2
_geom_torsion_atom_site_label_3
_geom_torsion_atom_site_label_4
_geom_torsion
_geom_torsion_site_symmetry_1
S1 C5 C6 C7 -177.03(12) .
C1 C2 C3 C4 178.22(12) .
C1 C2 C7 C6 -178.56(12) .
C2 C1 C2 C3 -172.81(13) 16_646
C2 C1 C2 C3 69.43(8) 14_666
C2 C1 C2 C3 -51.69(10) 3_755
C2 C1 C2 C7 -112.85(17) 14_666
C2 C1 C2 C7 4.91(14) 16_646
C2 C1 C2 C7 126.03(15) 3_755
C2 C3 C4 C5 0.1(2) .
C3 C2 C7 C6 -0.8(2) .
C3 C4 C5 S1 176.73(12) .
C3 C4 C5 C6 -0.2(2) .
C4 C5 C6 C7 -0.3(2) .
C5 S1 C8 O1 2.28(19) .
C5 S1 C8 C9 -177.94(15) .
C5 C6 C7 C2 0.8(2) .
C7 C2 C3 C4 0.3(2) .
C8 S1 C5 C4 126.75(13) .
C8 S1 C5 C6 -56.48(15) .
